data_4087863
loop_
_publ_author_name
'Hueber, Damien'
'Hoffmann, Marie'
'de Fr\'emont, Pierre'
'Pale, Patrick'
'Blanc, Aur\'elien'

_publ_section_title
;
 Polyoxometalate-Gold(I)/H+ Complexes: Air-Stable, Efficient, Polyvalent,
 and Bifunctional Catalysts
;
_journal_issue 20
_journal_name_full Organometallics
_journal_page_first 5065
_journal_paper_doi 10.1021/acs.organomet.5b00656
_journal_volume 34
_journal_year 2015
_chemical_absolute_configuration ad
_chemical_formula_moiety 'Mo12 O40 P, 3(C20 H18 Au N P)'
_chemical_formula_sum 'C60 H54 Au3 Mo12 N3 O40 P4'
_chemical_formula_weight 3323.12
_space_group_crystal_system trigonal
_space_group_IT_number 146
_space_group_name_Hall 'R 3'
_space_group_name_H-M_alt 'R 3 :H'
_atom_sites_solution_hydrogens geom
_atom_sites_solution_primary direct
_atom_sites_solution_secondary difmap
_audit_creation_method SHELXL-2013
_cell_angle_alpha 90
_cell_angle_beta 90
_cell_angle_gamma 120
_cell_formula_units_Z 3
_cell_length_a 19.2972(9)
_cell_length_b 19.2972(9)
_cell_length_c 19.2127(5)
_cell_measurement_reflns_used 5138
_cell_measurement_temperature 173(2)
_cell_measurement_theta_max 27.485
_cell_measurement_theta_min 0.998
_cell_volume 6195.9(4)
_computing_cell_refinement 'Denzo (Nonius B.V., 1998)'
_computing_data_collection 'Collect (Nonius B.V., 1998)'
_computing_data_reduction 'Denzo (Nonius B.V., 1998)'
_computing_molecular_graphics 'PLATON 98 (Spek, 1998)'
_computing_publication_material 'SHELXL-2013 (Sheldrick, 2013)'
_computing_structure_refinement 'SHELXL-2013 (Sheldrick, 2013)'
_computing_structure_solution 'SHELXS-2013 (Sheldrick, 2013)'
_diffrn_ambient_temperature 173(2)
_diffrn_measured_fraction_theta_full 1.000
_diffrn_measured_fraction_theta_max 1.000
_diffrn_measurement_device_type KappaCCD
_diffrn_measurement_method 'phi and omega scans'
_diffrn_radiation_type MoK\a
_diffrn_radiation_wavelength 0.71073
_diffrn_reflns_av_R_equivalents 0.0393
_diffrn_reflns_av_unetI/netI 0.0655
_diffrn_reflns_Laue_measured_fraction_full 1.000
_diffrn_reflns_Laue_measured_fraction_max 1.000
_diffrn_reflns_limit_h_max 19
_diffrn_reflns_limit_h_min -25
_diffrn_reflns_limit_k_max 25
_diffrn_reflns_limit_k_min -16
_diffrn_reflns_limit_l_max 24
_diffrn_reflns_limit_l_min -22
_diffrn_reflns_number 9098
_diffrn_reflns_point_group_measured_fraction_full 0.907
_diffrn_reflns_point_group_measured_fraction_max 0.871
_diffrn_reflns_theta_full 25.242
_diffrn_reflns_theta_max 27.479
_diffrn_reflns_theta_min 1.615
_diffrn_source 'sealed tube'
_exptl_absorpt_coefficient_mu 7.225
_exptl_absorpt_correction_T_max 0.37678
_exptl_absorpt_correction_T_min 0.34360
_exptl_absorpt_correction_type multi-scan
_exptl_absorpt_process_details sadabs
_exptl_crystal_colour yellow
_exptl_crystal_density_diffrn 2.672
_exptl_crystal_description prism
_exptl_crystal_F_000 4668
_exptl_crystal_size_max 0.20
_exptl_crystal_size_mid 0.14
_exptl_crystal_size_min 0.12
_refine_diff_density_max 1.429
_refine_diff_density_min -2.068
_refine_diff_density_rms 0.502
_refine_ls_abs_structure_details
;
 Flack x determined using 1872 quotients [(I+)-(I-)]/[(I+)+(I-)]
 (Parsons and Flack (2004), Acta Cryst. A60, s61).
;
_refine_ls_abs_structure_Flack -0.016(4)
_refine_ls_extinction_method none
_refine_ls_goodness_of_fit_ref 1.123
_refine_ls_hydrogen_treatment constr
_refine_ls_matrix_type full
_refine_ls_number_parameters 368
_refine_ls_number_reflns 5501
_refine_ls_number_restraints 1
_refine_ls_restrained_S_all 1.123
_refine_ls_R_factor_all 0.0554
_refine_ls_R_factor_gt 0.0400
_refine_ls_shift/su_max 0.001
_refine_ls_shift/su_mean 0.000
_refine_ls_structure_factor_coef Fsqd
_refine_ls_weighting_details 'w=1/[\s^2^(Fo^2^)+(0.0668P)^2^] where P=(Fo^2^+2Fc^2^)/3'
_refine_ls_weighting_scheme calc
_refine_ls_wR_factor_gt 0.0923
_refine_ls_wR_factor_ref 0.1231
_reflns_Friedel_coverage 0.742
_reflns_Friedel_fraction_full 0.814
_reflns_Friedel_fraction_max 0.742
_reflns_number_gt 4767
_reflns_number_total 5501
_reflns_threshold_expression 'I > 2\s(I)'
_cod_data_source_file om5b00656_si_005.cif
_cod_data_source_block compound_3a
_cod_original_cell_volume 6195.9(6)
_cod_original_sg_symbol_H-M 'R 3'
_cod_database_code 4087863
_shelx_space_group_comment
;
The symmetry employed for this shelxl refinement is uniquely defined
by the following loop, which should always be used as a source of
symmetry information in preference to the above space-group names.
They are only intended as comments.
;
_shelxl_version_number 2013-4

loop_
_space_group_symop_operation_xyz
'x, y, z'
'-y, x-y, z'
'-x+y, -x, z'
'x+2/3, y+1/3, z+1/3'
'-y+2/3, x-y+1/3, z+1/3'
'-x+y+2/3, -x+1/3, z+1/3'
'x+1/3, y+2/3, z+2/3'
'-y+1/3, x-y+2/3, z+2/3'
'-x+y+1/3, -x+2/3, z+2/3'

loop_
_atom_site_label
_atom_site_type_symbol
_atom_site_fract_x
_atom_site_fract_y
_atom_site_fract_z
_atom_site_U_iso_or_equiv
_atom_site_adp_type
_atom_site_occupancy
_atom_site_site_symmetry_order
_atom_site_calc_flag
_atom_site_refinement_flags_posn
_atom_site_refinement_flags_adp
_atom_site_refinement_flags_occupancy
C1 C 0.1719(10) 0.9545(10) 0.7849(8) 0.021(4) Uani 1 1 d . . .
C2 C 0.1472(12) 0.8728(11) 0.7749(9) 0.028(4) Uani 1 1 d . . .
H2 H 0.1781 0.8580 0.7466 0.033 Uiso 1 1 calc R U .
C3 C 0.0794(10) 0.8155(11) 0.8059(9) 0.029(4) Uani 1 1 d . . .
H3 H 0.0632 0.7606 0.7995 0.034 Uiso 1 1 calc R U .
C4 C 0.0338(11) 0.8365(11) 0.8467(9) 0.032(4) Uani 1 1 d . . .
H4 H -0.0150 0.7962 0.8664 0.038 Uiso 1 1 calc R U .
C5 C 0.0597(11) 0.9168(13) 0.8587(10) 0.034(4) Uani 1 1 d . . .
H5 H 0.0297 0.9310 0.8887 0.041 Uiso 1 1 calc R U .
C6 C 0.1283(11) 0.9762(11) 0.8277(9) 0.029(4) Uani 1 1 d . . .
H6 H 0.1453 1.0310 0.8357 0.035 Uiso 1 1 calc R U .
C7 C 0.2230(11) 1.0557(11) 0.6621(9) 0.025(4) Uani 1 1 d . . .
C8 C 0.1596(13) 1.0702(13) 0.6678(9) 0.035(5) Uani 1 1 d . . .
H8 H 0.1359 1.0676 0.7117 0.043 Uiso 1 1 calc R U .
C9 C 0.1310(12) 1.0889(13) 0.6069(11) 0.039(5) Uani 1 1 d . . .
H9 H 0.0882 1.0998 0.6098 0.047 Uiso 1 1 calc R U .
C10 C 0.1664(14) 1.0914(11) 0.5415(10) 0.039(5) Uani 1 1 d . . .
H10 H 0.1463 1.1015 0.4999 0.047 Uiso 1 1 calc R U .
C11 C 0.2295(15) 1.0790(14) 0.5401(12) 0.047(6) Uani 1 1 d . . .
H11 H 0.2557 1.0835 0.4970 0.056 Uiso 1 1 calc R U .
C12 C 0.2565(11) 1.0602(12) 0.5984(9) 0.033(4) Uani 1 1 d . . .
H12 H 0.2997 1.0500 0.5948 0.039 Uiso 1 1 calc R U .
C13 C 0.3027(10) 1.1178(11) 0.7958(8) 0.024(4) Uani 1 1 d . . .
C14 C 0.3273(10) 1.1944(12) 0.7690(9) 0.027(4) Uani 1 1 d . . .
H14 H 0.3201 1.2014 0.7211 0.032 Uiso 1 1 calc R U .
C15 C 0.3622(10) 1.2593(11) 0.8134(9) 0.026(4) Uani 1 1 d . . .
H15 H 0.3777 1.3111 0.7960 0.031 Uiso 1 1 calc R U .
C16 C 0.3749(11) 1.2504(11) 0.8822(10) 0.034(5) Uani 1 1 d . . .
H16 H 0.3995 1.2961 0.9116 0.041 Uiso 1 1 calc R U .
C17 C 0.3523(11) 1.1759(12) 0.9091(10) 0.031(4) Uani 1 1 d . . .
H17 H 0.3617 1.1703 0.9567 0.038 Uiso 1 1 calc R U .
C18 C 0.3161(12) 1.1093(12) 0.8665(10) 0.033(4) Uani 1 1 d . . .
H18 H 0.3001 1.0578 0.8850 0.040 Uiso 1 1 calc R U .
C19 C 0.4987(12) 0.9702(12) 0.6869(9) 0.029(4) Uani 1 1 d . . .
C20 C 0.5759(13) 0.9728(14) 0.6728(10) 0.040(5) Uani 1 1 d . . .
H20A H 0.6203 1.0234 0.6901 0.059 Uiso 1 1 calc R U .
H20B H 0.5820 0.9687 0.6226 0.059 Uiso 1 1 calc R U .
H20C H 0.5763 0.9280 0.6966 0.059 Uiso 1 1 calc R U .
N1 N 0.4430(10) 0.9719(10) 0.6987(8) 0.033(4) Uani 1 1 d . . .
O1 O 0.2256(8) 0.7473(9) 0.6632(6) 0.036(3) Uani 1 1 d . . .
O2 O 0.3708(8) 0.7570(8) 0.6902(6) 0.029(3) Uani 1 1 d . . .
O3 O 0.2985(7) 0.8006(7) 0.7914(6) 0.028(3) Uani 1 1 d . . .
O4 O 0.4783(8) 0.8226(7) 0.7876(6) 0.028(3) Uani 1 1 d . . .
O5 O 0.3333 0.6667 0.8002(9) 0.025(5) Uani 1 3 d S T P
O6 O 0.5812(7) 0.9545(8) 0.8654(7) 0.032(3) Uani 1 1 d . . .
O7 O 0.2067(8) 0.7410(7) 0.8998(6) 0.025(3) Uani 1 1 d . . .
O8 O 0.4188(7) 0.8997(7) 0.8669(5) 0.023(3) Uani 1 1 d . . .
O9 O 0.4810(7) 0.8681(7) 0.9776(6) 0.025(3) Uani 1 1 d . . .
O10 O 0.3659(7) 0.7525(7) 0.9059(5) 0.020(2) Uani 1 1 d . . .
O11 O 0.2780(8) 0.9053(7) 0.8834(6) 0.025(3) Uani 1 1 d . . .
O12 O 0.3333(7) 0.8454(7) 0.9824(6) 0.024(3) Uani 1 1 d . . .
O13 O 0.4061(8) 0.8343(7) 1.1060(6) 0.028(3) Uani 1 1 d . . .
O14 O 0.2805(7) 0.7027(7) 1.0369(6) 0.023(3) Uani 1 1 d . . .
P1 P 0.3333 0.6667 0.8795(4) 0.0162(13) Uani 1 3 d S T P
P2 P 0.2600(3) 1.0301(3) 0.7397(2) 0.0211(9) Uani 1 1 d . . .
Mo1 Mo 0.27088(10) 0.72283(10) 0.72605(7) 0.0254(4) Uani 1 1 d . . .
Mo2 Mo 0.49388(9) 0.86805(9) 0.87483(7) 0.0206(3) Uani 1 1 d . . .
Mo3 Mo 0.30203(9) 0.83363(9) 0.89054(7) 0.0210(3) Uani 1 1 d . . .
Mo4 Mo 0.39139(9) 0.79427(9) 1.02686(7) 0.0202(3) Uani 1 1 d . . .
Au1 Au 0.35141(4) 0.99416(4) 0.71676(4) 0.02688(19) Uani 1 1 d . . .

loop_
_atom_site_aniso_label
_atom_site_aniso_U_11
_atom_site_aniso_U_22
_atom_site_aniso_U_33
_atom_site_aniso_U_23
_atom_site_aniso_U_13
_atom_site_aniso_U_12
C1 0.017(8) 0.025(9) 0.019(8) 0.008(7) 0.002(6) 0.009(7)
C2 0.033(11) 0.031(10) 0.033(9) -0.005(8) -0.007(8) 0.026(9)
C3 0.014(9) 0.028(10) 0.036(10) -0.002(8) -0.005(7) 0.005(8)
C4 0.022(10) 0.028(10) 0.029(9) 0.007(8) -0.010(8) 0.001(8)
C5 0.019(10) 0.046(13) 0.029(9) 0.007(9) 0.009(7) 0.011(9)
C6 0.036(11) 0.021(9) 0.035(10) 0.000(8) 0.001(8) 0.018(9)
C7 0.022(9) 0.030(10) 0.025(9) 0.004(7) -0.002(7) 0.014(8)
C8 0.039(12) 0.047(13) 0.030(10) 0.012(9) 0.013(8) 0.028(11)
C9 0.021(10) 0.043(13) 0.053(12) 0.009(10) -0.009(9) 0.015(10)
C10 0.051(14) 0.018(10) 0.034(10) 0.002(8) -0.013(10) 0.007(10)
C11 0.062(16) 0.041(14) 0.039(11) -0.006(10) -0.009(11) 0.027(13)
C12 0.019(10) 0.032(11) 0.039(10) 0.010(9) 0.004(8) 0.008(9)
C13 0.015(9) 0.027(10) 0.027(9) 0.003(7) 0.004(7) 0.007(8)
C14 0.010(8) 0.034(11) 0.034(9) -0.002(8) -0.005(7) 0.010(8)
C15 0.017(9) 0.021(9) 0.039(10) 0.007(8) 0.001(7) 0.010(8)
C16 0.020(10) 0.024(10) 0.053(12) -0.010(9) 0.009(9) 0.008(9)
C17 0.026(10) 0.029(11) 0.033(9) -0.007(8) 0.001(8) 0.009(9)
C18 0.031(11) 0.033(11) 0.042(11) -0.003(9) -0.006(9) 0.021(10)
C19 0.030(11) 0.036(11) 0.025(8) 0.008(8) 0.002(8) 0.018(9)
C20 0.044(13) 0.051(14) 0.039(10) -0.003(10) 0.001(9) 0.035(12)
N1 0.032(10) 0.033(9) 0.035(8) 0.006(7) 0.003(7) 0.018(8)
O1 0.031(8) 0.046(9) 0.025(6) 0.011(6) -0.001(5) 0.016(7)
O2 0.032(7) 0.029(7) 0.036(7) 0.006(6) 0.002(6) 0.021(6)
O3 0.026(7) 0.027(7) 0.026(6) 0.004(5) 0.001(5) 0.010(6)
O4 0.029(7) 0.024(7) 0.032(6) -0.001(5) -0.001(5) 0.014(6)
O5 0.027(7) 0.027(7) 0.019(9) 0.000 0.000 0.014(4)
O6 0.016(6) 0.022(7) 0.046(8) 0.007(6) 0.001(6) 0.001(6)
O7 0.029(7) 0.023(7) 0.019(5) 0.003(5) 0.001(5) 0.010(6)
O8 0.016(6) 0.028(7) 0.022(6) 0.008(5) 0.002(5) 0.009(5)
O9 0.016(6) 0.022(6) 0.035(7) -0.001(5) 0.000(5) 0.009(5)
O10 0.019(6) 0.020(6) 0.021(5) 0.002(5) 0.002(5) 0.010(5)
O11 0.030(7) 0.020(6) 0.033(6) -0.002(5) -0.006(5) 0.019(6)
O12 0.016(6) 0.023(7) 0.034(6) 0.006(5) 0.001(5) 0.009(5)
O13 0.027(7) 0.020(7) 0.028(6) -0.006(5) -0.005(5) 0.006(6)
O14 0.013(6) 0.023(7) 0.032(6) -0.003(5) -0.001(5) 0.009(5)
P1 0.016(2) 0.016(2) 0.016(3) 0.000 0.000 0.0081(10)
P2 0.019(2) 0.020(2) 0.027(2) 0.0017(17) 0.0036(17) 0.0112(19)
Mo1 0.0331(9) 0.0299(9) 0.0178(7) 0.0001(6) -0.0039(6) 0.0194(8)
Mo2 0.0168(8) 0.0148(7) 0.0260(7) 0.0022(6) 0.0034(6) 0.0046(6)
Mo3 0.0191(8) 0.0169(7) 0.0299(8) 0.0024(6) 0.0009(6) 0.0111(6)
Mo4 0.0246(8) 0.0167(7) 0.0196(7) -0.0028(5) -0.0034(6) 0.0106(7)
Au1 0.0258(4) 0.0282(4) 0.0310(3) 0.0026(3) 0.0034(3) 0.0167(3)

loop_
_atom_type_symbol
_atom_type_description
_atom_type_scat_dispersion_real
_atom_type_scat_dispersion_imag
_atom_type_scat_source
C C 0.0033 0.0016 'International Tables Vol C Tables 4.2.6.8 and 6.1.1.4'
H H 0.0000 0.0000 'International Tables Vol C Tables 4.2.6.8 and 6.1.1.4'
N N 0.0061 0.0033 'International Tables Vol C Tables 4.2.6.8 and 6.1.1.4'
O O 0.0106 0.0060 'International Tables Vol C Tables 4.2.6.8 and 6.1.1.4'
P P 0.1023 0.0942 'International Tables Vol C Tables 4.2.6.8 and 6.1.1.4'
Mo Mo -1.6832 0.6857 'International Tables Vol C Tables 4.2.6.8 and 6.1.1.4'
Au Au -2.0133 8.8022 'International Tables Vol C Tables 4.2.6.8 and 6.1.1.4'

loop_
_geom_angle_atom_site_label_1
_geom_angle_atom_site_label_2
_geom_angle_atom_site_label_3
_geom_angle
_geom_angle_site_symmetry_1
_geom_angle_site_symmetry_3
C6 C1 C2 120.1(17) . .
C6 C1 P2 120.6(14) . .
C2 C1 P2 119.2(13) . .
C3 C2 C1 119.9(16) . .
C3 C2 H2 120.1 . .
C1 C2 H2 120.1 . .
C2 C3 C4 120.4(18) . .
C2 C3 H3 119.8 . .
C4 C3 H3 119.8 . .
C3 C4 C5 119.6(18) . .
C3 C4 H4 120.2 . .
C5 C4 H4 120.2 . .
C6 C5 C4 121.1(18) . .
C6 C5 H5 119.5 . .
C4 C5 H5 119.5 . .
C5 C6 C1 118.8(18) . .
C5 C6 H6 120.6 . .
C1 C6 H6 120.6 . .
C12 C7 C8 119.6(16) . .
C12 C7 P2 120.9(14) . .
C8 C7 P2 119.6(13) . .
C7 C8 C9 118.8(17) . .
C7 C8 H8 120.6 . .
C9 C8 H8 120.6 . .
C8 C9 C10 119.8(19) . .
C8 C9 H9 120.1 . .
C10 C9 H9 120.1 . .
C11 C10 C9 118.2(19) . .
C11 C10 H10 120.9 . .
C9 C10 H10 120.9 . .
C10 C11 C12 122(2) . .
C10 C11 H11 119.0 . .
C12 C11 H11 119.0 . .
C11 C12 C7 122(2) . .
C11 C12 H12 119.2 . .
C7 C12 H12 119.2 . .
C14 C13 C18 119.3(16) . .
C14 C13 P2 121.3(13) . .
C18 C13 P2 119.2(14) . .
C15 C14 C13 118.9(15) . .
C15 C14 H14 120.5 . .
C13 C14 H14 120.5 . .
C16 C15 C14 121.3(17) . .
C16 C15 H15 119.4 . .
C14 C15 H15 119.4 . .
C15 C16 C17 120.6(17) . .
C15 C16 H16 119.7 . .
C17 C16 H16 119.7 . .
C16 C17 C18 119.8(19) . .
C16 C17 H17 120.1 . .
C18 C17 H17 120.1 . .
C17 C18 C13 120.1(18) . .
C17 C18 H18 120.0 . .
C13 C18 H18 120.0 . .
N1 C19 C20 177(2) . .
C19 C20 H20A 109.5 . .
C19 C20 H20B 109.5 . .
H20A C20 H20B 109.5 . .
C19 C20 H20C 109.5 . .
H20A C20 H20C 109.5 . .
H20B C20 H20C 109.5 . .
C19 N1 Au1 170.8(17) . .
Mo1 O2 Mo1 126.5(6) . 3_565
Mo1 O3 Mo3 150.4(7) . .
Mo2 O4 Mo1 150.9(7) . 3_565
P1 O5 Mo1 125.7(4) . .
P1 O5 Mo1 125.7(4) . 2_665
Mo1 O5 Mo1 89.4(5) . 2_665
P1 O5 Mo1 125.7(4) . 3_565
Mo1 O5 Mo1 89.4(5) . 3_565
Mo1 O5 Mo1 89.4(5) 2_665 3_565
Mo3 O7 Mo2 151.0(7) . 2_665
Mo2 O8 Mo3 126.2(6) . .
Mo4 O9 Mo2 125.0(6) . .
P1 O10 Mo4 125.5(6) . .
P1 O10 Mo2 126.0(6) . .
Mo4 O10 Mo2 89.2(4) . .
P1 O10 Mo3 125.8(6) . .
Mo4 O10 Mo3 89.2(4) . .
Mo2 O10 Mo3 89.4(4) . .
Mo3 O12 Mo4 125.0(6) . .
Mo4 O14 Mo4 151.6(7) 2_665 .
O5 P1 O10 109.3(5) . 3_565
O5 P1 O10 109.3(5) . .
O10 P1 O10 109.6(5) 3_565 .
O5 P1 O10 109.3(5) . 2_665
O10 P1 O10 109.6(5) 3_565 2_665
O10 P1 O10 109.6(5) . 2_665
C1 P2 C13 105.7(8) . .
C1 P2 C7 105.8(8) . .
C13 P2 C7 106.8(8) . .
C1 P2 Au1 114.4(6) . .
C13 P2 Au1 110.2(6) . .
C7 P2 Au1 113.5(6) . .
O1 Mo1 O3 104.0(6) . .
O1 Mo1 O2 103.2(6) . .
O3 Mo1 O2 98.1(6) . .
O1 Mo1 O4 100.3(6) . 2_665
O3 Mo1 O4 85.6(5) . 2_665
O2 Mo1 O4 154.5(5) . 2_665
O1 Mo1 O2 98.2(6) . 2_665
O3 Mo1 O2 155.8(5) . 2_665
O2 Mo1 O2 86.0(8) . 2_665
O4 Mo1 O2 80.9(5) 2_665 2_665
O1 Mo1 O5 168.4(6) . .
O3 Mo1 O5 87.5(5) . .
O2 Mo1 O5 73.4(4) . .
O4 Mo1 O5 81.6(4) 2_665 .
O2 Mo1 O5 70.7(4) 2_665 .
O6 Mo2 O8 103.0(6) . .
O6 Mo2 O4 102.5(6) . .
O8 Mo2 O4 96.6(5) . .
O6 Mo2 O9 99.7(6) . .
O8 Mo2 O9 87.9(5) . .
O4 Mo2 O9 155.6(5) . .
O6 Mo2 O7 100.4(6) . 3_565
O8 Mo2 O7 155.6(5) . 3_565
O4 Mo2 O7 84.6(5) . 3_565
O9 Mo2 O7 81.8(5) . 3_565
O6 Mo2 O10 170.8(5) . .
O8 Mo2 O10 73.6(5) . .
O4 Mo2 O10 86.4(5) . .
O9 Mo2 O10 71.8(4) . .
O7 Mo2 O10 82.2(5) 3_565 .
O11 Mo3 O7 105.0(6) . .
O11 Mo3 O12 100.8(6) . .
O7 Mo3 O12 97.7(5) . .
O11 Mo3 O3 101.9(5) . .
O7 Mo3 O3 85.6(5) . .
O12 Mo3 O3 155.3(5) . .
O11 Mo3 O8 98.3(6) . .
O7 Mo3 O8 155.0(5) . .
O12 Mo3 O8 86.8(5) . .
O3 Mo3 O8 80.5(5) . .
O11 Mo3 O10 167.8(5) . .
O7 Mo3 O10 86.9(5) . .
O12 Mo3 O10 74.0(5) . .
O3 Mo3 O10 81.8(4) . .
O8 Mo3 O10 70.7(4) . .
O13 Mo4 O14 102.9(6) . 3_565
O13 Mo4 O9 103.4(6) . .
O14 Mo4 O9 96.5(5) 3_565 .
O13 Mo4 O14 100.5(6) . .
O14 Mo4 O14 85.4(7) 3_565 .
O9 Mo4 O14 155.0(5) . .
O13 Mo4 O12 99.6(6) . .
O14 Mo4 O12 155.8(5) 3_565 .
O9 Mo4 O12 86.6(5) . .
O14 Mo4 O12 82.0(5) . .
O13 Mo4 O10 171.0(5) . .
O14 Mo4 O10 86.0(5) 3_565 .
O9 Mo4 O10 74.0(5) . .
O14 Mo4 O10 81.3(4) . .
O12 Mo4 O10 71.8(4) . .
N1 Au1 P2 174.6(5) . .

loop_
_geom_bond_atom_site_label_1
_geom_bond_atom_site_label_2
_geom_bond_distance
_geom_bond_site_symmetry_2
C1 C6 1.38(2) .
C1 C2 1.41(2) .
C1 P2 1.815(17) .
C2 C3 1.36(3) .
C2 H2 0.9500 .
C3 C4 1.38(3) .
C3 H3 0.9500 .
C4 C5 1.39(3) .
C4 H4 0.9500 .
C5 C6 1.38(3) .
C5 H5 0.9500 .
C6 H6 0.9500 .
C7 C12 1.37(2) .
C7 C8 1.39(3) .
C7 P2 1.825(17) .
C8 C9 1.42(3) .
C8 H8 0.9500 .
C9 C10 1.42(3) .
C9 H9 0.9500 .
C10 C11 1.35(3) .
C10 H10 0.9500 .
C11 C12 1.36(3) .
C11 H11 0.9500 .
C12 H12 0.9500 .
C13 C14 1.40(3) .
C13 C18 1.41(3) .
C13 P2 1.819(18) .
C14 C15 1.38(3) .
C14 H14 0.9500 .
C15 C16 1.37(3) .
C15 H15 0.9500 .
C16 C17 1.38(3) .
C16 H16 0.9500 .
C17 C18 1.38(3) .
C17 H17 0.9500 .
C18 H18 0.9500 .
C19 N1 1.11(2) .
C19 C20 1.49(3) .
C20 H20A 0.9800 .
C20 H20B 0.9800 .
C20 H20C 0.9800 .
N1 Au1 2.047(17) .
O1 Mo1 1.689(12) .
O2 Mo1 1.831(13) .
O2 Mo1 2.015(12) 3_565
O3 Mo1 1.820(12) .
O3 Mo3 1.999(12) .
O4 Mo2 1.846(12) .
O4 Mo1 1.998(12) 3_565
O5 P1 1.524(19) .
O5 Mo1 2.442(11) .
O5 Mo1 2.442(11) 2_665
O5 Mo1 2.442(11) 3_565
O6 Mo2 1.687(12) .
O7 Mo3 1.823(12) .
O7 Mo2 2.011(12) 2_665
O8 Mo2 1.838(12) .
O8 Mo3 2.010(11) .
O9 Mo4 1.858(12) .
O9 Mo2 1.991(12) .
O10 P1 1.534(11) .
O10 Mo4 2.428(11) .
O10 Mo2 2.433(11) .
O10 Mo3 2.447(11) .
O11 Mo3 1.670(12) .
O12 Mo3 1.843(12) .
O12 Mo4 2.015(12) .
O13 Mo4 1.665(11) .
O14 Mo4 1.825(12) 2_665
O14 Mo4 1.989(12) .
P1 O10 1.534(11) 3_565
P1 O10 1.534(12) 2_665
P2 Au1 2.237(4) .
Mo1 O4 1.998(12) 2_665
Mo1 O2 2.015(12) 2_665
Mo2 O7 2.011(12) 3_565
Mo4 O14 1.825(12) 3_565

loop_
_geom_torsion_atom_site_label_1
_geom_torsion_atom_site_label_2
_geom_torsion_atom_site_label_3
_geom_torsion_atom_site_label_4
_geom_torsion
_geom_torsion_site_symmetry_1
_geom_torsion_site_symmetry_4
C6 C1 C2 C3 2(3) . .
P2 C1 C2 C3 -177.1(13) . .
C1 C2 C3 C4 1(3) . .
C2 C3 C4 C5 -3(3) . .
C3 C4 C5 C6 3(3) . .
C4 C5 C6 C1 -1(3) . .
C2 C1 C6 C5 -2(3) . .
P2 C1 C6 C5 177.2(13) . .
C12 C7 C8 C9 0(3) . .
P2 C7 C8 C9 -179.1(16) . .
C7 C8 C9 C10 1(3) . .
C8 C9 C10 C11 -3(3) . .
C9 C10 C11 C12 4(3) . .
C10 C11 C12 C7 -2(3) . .
C8 C7 C12 C11 0(3) . .
P2 C7 C12 C11 179.8(16) . .
C18 C13 C14 C15 -2(3) . .
P2 C13 C14 C15 -177.5(13) . .
C13 C14 C15 C16 2(3) . .
C14 C15 C16 C17 -1(3) . .
C15 C16 C17 C18 0(3) . .
C16 C17 C18 C13 0(3) . .
C14 C13 C18 C17 1(3) . .
P2 C13 C18 C17 176.5(14) . .
Mo1 O5 P1 O10 -173.8(4) . 3_565
Mo1 O5 P1 O10 66.2(4) 2_665 3_565
Mo1 O5 P1 O10 -53.8(4) 3_565 3_565
Mo1 O5 P1 O10 -53.8(4) . .
Mo1 O5 P1 O10 -173.8(4) 2_665 .
Mo1 O5 P1 O10 66.2(4) 3_565 .
Mo1 O5 P1 O10 66.2(4) . 2_665
Mo1 O5 P1 O10 -53.8(4) 2_665 2_665
Mo1 O5 P1 O10 -173.8(4) 3_565 2_665
Mo4 O10 P1 O5 -174.7(5) . .
Mo2 O10 P1 O5 -54.8(7) . .
Mo3 O10 P1 O5 65.8(7) . .
Mo4 O10 P1 O10 -54.8(8) . 3_565
Mo2 O10 P1 O10 65.1(12) . 3_565
Mo3 O10 P1 O10 -174.4(4) . 3_565
Mo4 O10 P1 O10 65.5(7) . 2_665
Mo2 O10 P1 O10 -174.6(5) . 2_665
Mo3 O10 P1 O10 -54.1(12) . 2_665
C6 C1 P2 C13 30.8(16) . .
C2 C1 P2 C13 -150.2(14) . .
C6 C1 P2 C7 -82.1(16) . .
C2 C1 P2 C7 96.9(15) . .
C6 C1 P2 Au1 152.2(13) . .
C2 C1 P2 Au1 -28.8(15) . .
C14 C13 P2 C1 -133.7(14) . .
C18 C13 P2 C1 50.5(17) . .
C14 C13 P2 C7 -21.4(17) . .
C18 C13 P2 C7 162.8(15) . .
C14 C13 P2 Au1 102.2(14) . .
C18 C13 P2 Au1 -73.5(15) . .
C12 C7 P2 C1 -133.0(16) . .
C8 C7 P2 C1 46.5(19) . .
C12 C7 P2 C13 114.7(16) . .
C8 C7 P2 C13 -65.8(18) . .
C12 C7 P2 Au1 -6.8(18) . .
C8 C7 P2 Au1 172.7(15) . .
Mo3 O3 Mo1 O1 132.0(15) . .
Mo3 O3 Mo1 O2 -122.1(14) . .
Mo3 O3 Mo1 O4 32.5(15) . 2_665
Mo3 O3 Mo1 O2 -24(2) . 2_665
Mo3 O3 Mo1 O5 -49.2(14) . .
Mo1 O2 Mo1 O1 -166.8(9) 3_565 .
Mo1 O2 Mo1 O3 86.7(9) 3_565 .
Mo1 O2 Mo1 O4 -10.2(18) 3_565 2_665
Mo1 O2 Mo1 O2 -69.3(9) 3_565 2_665
Mo1 O2 Mo1 O5 1.7(7) 3_565 .
Mo3 O8 Mo2 O6 -167.5(7) . .
Mo3 O8 Mo2 O4 88.0(8) . .
Mo3 O8 Mo2 O9 -68.0(7) . .
Mo3 O8 Mo2 O7 -3.4(16) . 3_565
Mo3 O8 Mo2 O10 3.7(6) . .
Mo1 O4 Mo2 O6 131.9(15) 3_565 .
Mo1 O4 Mo2 O8 -123.1(15) 3_565 .
Mo1 O4 Mo2 O9 -24(2) 3_565 .
Mo1 O4 Mo2 O7 32.4(15) 3_565 3_565
Mo1 O4 Mo2 O10 -50.1(15) 3_565 .
Mo2 O7 Mo3 O11 134.3(13) 2_665 .
Mo2 O7 Mo3 O12 -122.3(14) 2_665 .
Mo2 O7 Mo3 O3 33.1(14) 2_665 .
Mo2 O7 Mo3 O8 -23(2) 2_665 .
Mo2 O7 Mo3 O10 -48.9(14) 2_665 .
Mo4 O12 Mo3 O11 -167.5(8) . .
Mo4 O12 Mo3 O7 85.6(8) . .
Mo4 O12 Mo3 O3 -10.9(17) . .
Mo4 O12 Mo3 O8 -69.7(7) . .
Mo4 O12 Mo3 O10 1.1(6) . .
Mo2 O9 Mo4 O13 -168.6(8) . .
Mo2 O9 Mo4 O14 86.4(8) . 3_565
Mo2 O9 Mo4 O14 -6.6(17) . .
Mo2 O9 Mo4 O12 -69.5(8) . .
Mo2 O9 Mo4 O10 2.5(6) . .
